data_7703452
loop_
_publ_author_name
'Yu, Ke-Xin'
'Ding, You-Song'
'Zhai, Yuan-Qi'
'Han, Tian'
'Zheng, Yan-Zhen'

_publ_section_title
;
 Equatorial coordination optimization for enhanced axiality of mononuclear
 Dy(iii) single-molecule magnets.
;
_journal_issue 10
_journal_name_full 'Dalton transactions (Cambridge, England : 2003)'
_journal_page_first 3222
_journal_page_last 3227
_journal_paper_doi 10.1039/d0dt00011f
_journal_volume 49
_journal_year 2020
_chemical_formula_moiety 'C12 H36 B3 Dy O3'
_chemical_formula_sum 'C12 H36 B3 Dy O3'
_chemical_formula_weight 423.34
_space_group_crystal_system orthorhombic
_space_group_IT_number 60
_space_group_name_Hall '-P 2n 2ab'
_space_group_name_H-M_alt 'P b c n'
_atom_sites_solution_hydrogens mixed
_atom_sites_solution_primary iterative
_audit_creation_date 2019-02-12
_audit_creation_method
;
Olex2 1.2
(compiled 2018.05.29 svn.r3508 for OlexSys, GUI svn.r5506)
;
_audit_update_record
;
2019-11-29 deposited with the CCDC.	2020-02-04 downloaded from the CCDC.
;
_cell_angle_alpha 90
_cell_angle_beta 90
_cell_angle_gamma 90
_cell_formula_units_Z 4
_cell_length_a 9.2218(3)
_cell_length_b 14.4491(4)
_cell_length_c 14.5213(4)
_cell_measurement_reflns_used 5840
_cell_measurement_temperature 250(2)
_cell_measurement_theta_max 27.60
_cell_measurement_theta_min 2.62
_cell_volume 1934.92(10)
_computing_molecular_graphics 'Olex2 (Dolomanov et al., 2009)'
_computing_publication_material 'Olex2 (Dolomanov et al., 2009)'
_computing_structure_refinement 'ShelXL (Sheldrick, 2015)'
_diffrn_ambient_temperature 250.15
_diffrn_measured_fraction_theta_full 0.999
_diffrn_measured_fraction_theta_max 0.995
_diffrn_measurement_device_type 'Bruker APEX-II CCD'
_diffrn_measurement_method '\f and \w scans'
_diffrn_radiation_monochromator graphite
_diffrn_radiation_type MoK\a
_diffrn_radiation_wavelength 0.71073
_diffrn_reflns_av_R_equivalents 0.0212
_diffrn_reflns_av_unetI/netI 0.0151
_diffrn_reflns_Laue_measured_fraction_full 0.999
_diffrn_reflns_Laue_measured_fraction_max 0.995
_diffrn_reflns_limit_h_max 12
_diffrn_reflns_limit_h_min -11
_diffrn_reflns_limit_k_max 18
_diffrn_reflns_limit_k_min -12
_diffrn_reflns_limit_l_max 18
_diffrn_reflns_limit_l_min -18
_diffrn_reflns_number 11515
_diffrn_reflns_point_group_measured_fraction_full 0.999
_diffrn_reflns_point_group_measured_fraction_max 0.995
_diffrn_reflns_theta_full 25.242
_diffrn_reflns_theta_max 27.645
_diffrn_reflns_theta_min 2.620
_diffrn_standards_number 0
_exptl_absorpt_coefficient_mu 3.861
_exptl_absorpt_correction_type none
_exptl_crystal_colour COLORLESS
_exptl_crystal_density_diffrn 1.453
_exptl_crystal_description BLOCK
_exptl_crystal_F_000 852
_refine_diff_density_max 1.044
_refine_diff_density_min -0.556
_refine_diff_density_rms 0.112
_refine_ls_extinction_method none
_refine_ls_goodness_of_fit_ref 1.139
_refine_ls_hydrogen_treatment mixed
_refine_ls_matrix_type full
_refine_ls_number_parameters 112
_refine_ls_number_reflns 2248
_refine_ls_number_restraints 22
_refine_ls_restrained_S_all 1.182
_refine_ls_R_factor_all 0.0349
_refine_ls_R_factor_gt 0.0253
_refine_ls_shift/su_max 0.000
_refine_ls_shift/su_mean 0.000
_refine_ls_structure_factor_coef Fsqd
_refine_ls_weighting_details 'w=1/[\s^2^(Fo^2^)+(0.0398P)^2^+2.3534P] where P=(Fo^2^+2Fc^2^)/3'
_refine_ls_weighting_scheme calc
_refine_ls_wR_factor_gt 0.0746
_refine_ls_wR_factor_ref 0.0833
_reflns_Friedel_coverage 0.000
_reflns_number_gt 1609
_reflns_number_total 2248
_reflns_threshold_expression 'I > 2\s(I)'
_cod_data_source_file d0dt00011f2.cif
_cod_data_source_block 1
_cod_depositor_comments 'Adding full bibliography for 7703452--7703454.cif.'
_cod_database_code 7703452
_shelx_shelxl_version_number 2018/3
_publ_section_exptl
;
Any special experimental details
;
_shelx_space_group_comment
;
The symmetry employed for this shelxl refinement is uniquely defined
by the following loop, which should always be used as a source of
symmetry information in preference to the above space-group names.
They are only intended as comments.
;
_olex2_refinement_description
;
1. Fixed Uiso
 At 1.2 times of:
  All C(H,H) groups
2. Restrained distances
 C5-C6
 1.45 with sigma of 0.01
 C5-O2
 1.4 with sigma of 0.01
 H2b-H2a_$1 = H2a_$1-H2a = H2b-H2a = H2b_$1-H2a = H2b_$1-H2a_$1 = H2b_$1-H2b
 1.8 with sigma of 0.02
 B2-H2b_$1 = B2-H2a = B2-H2b = B2-H2a_$1
 1 with sigma of 0.02
 B1-H1d = B1-H1c = B1-H1b = B1-H1a
 1 with sigma of 0.02
 H1c-H1b = H1c-H1a = H1b-H1a = H1d-H1b = H1d-H1a = H1d-H1c
 1.8 with sigma of 0.02
3.a Secondary CH2 refined with riding coordinates:
 C1(H1e,H1f), C2(H2c,H2d), C3(H3a,H3b), C4(H4a,H4b), C5(H5a,H5b), C6(H6a,H6b)
;
_olex2_submission_special_instructions 'No special instructions were received'

loop_
_space_group_symop_operation_xyz
'x, y, z'
'-x+1/2, -y+1/2, z+1/2'
'-x, y, -z+1/2'
'x+1/2, -y+1/2, -z'
'-x, -y, -z'
'x-1/2, y-1/2, -z-1/2'
'x, -y, z-1/2'
'-x-1/2, y-1/2, z'

loop_
_atom_site_label
_atom_site_type_symbol
_atom_site_fract_x
_atom_site_fract_y
_atom_site_fract_z
_atom_site_U_iso_or_equiv
_atom_site_adp_type
_atom_site_occupancy
_atom_site_site_symmetry_order
_atom_site_calc_flag
_atom_site_refinement_flags_posn
_atom_site_refinement_flags_adp
_atom_site_refinement_flags_occupancy
Dy1 Dy 0.500000 0.34779(2) 0.250000 0.03664(10) Uani 1 2 d S T P
B1 B 0.6749(4) 0.3555(3) 0.3850(3) 0.0412(9) Uani 1 1 d D . .
B2 B 0.500000 0.1614(5) 0.250000 0.060(2) Uani 1 2 d DS T P
O1 O 0.6946(3) 0.3794(2) 0.15055(18) 0.0557(7) Uani 1 1 d . . .
O2 O 0.500000 0.5152(3) 0.250000 0.0556(11) Uani 1 2 d DS T P
C1 C 0.8202(5) 0.4328(4) 0.1731(3) 0.0774(15) Uani 1 1 d . . .
H1E H 0.880189 0.399426 0.217903 0.093 Uiso 1 1 calc R . .
H1F H 0.791393 0.492074 0.200244 0.093 Uiso 1 1 calc R . .
C2 C 0.9015(7) 0.4483(5) 0.0888(4) 0.099(2) Uani 1 1 d . . .
H2C H 1.005973 0.444103 0.100576 0.119 Uiso 1 1 calc R . .
H2D H 0.880025 0.509657 0.063550 0.119 Uiso 1 1 calc R . .
C3 C 0.8564(7) 0.3764(5) 0.0248(4) 0.104(2) Uani 1 1 d . . .
H3A H 0.928420 0.326555 0.023259 0.124 Uiso 1 1 calc R . .
H3B H 0.847030 0.401995 -0.037452 0.124 Uiso 1 1 calc R . .
C4 C 0.7161(6) 0.3404(4) 0.0563(3) 0.0833(19) Uani 1 1 d . . .
H4A H 0.717499 0.272596 0.058245 0.100 Uiso 1 1 calc R . .
H4B H 0.638095 0.360346 0.015007 0.100 Uiso 1 1 calc R . .
C5 C 0.4829(7) 0.5754(4) 0.1722(4) 0.094(2) Uani 1 1 d D . .
H5A H 0.383610 0.571753 0.148474 0.113 Uiso 1 1 calc R . .
H5B H 0.549904 0.557606 0.122904 0.113 Uiso 1 1 calc R . .
C6 C 0.5146(9) 0.6696(4) 0.2037(7) 0.121(4) Uani 1 1 d D . .
H6A H 0.616464 0.685170 0.192382 0.146 Uiso 1 1 calc R . .
H6B H 0.453172 0.714559 0.171627 0.146 Uiso 1 1 calc R . .
H2A H 0.566(3) 0.2052(14) 0.206(2) 0.096(16) Uiso 1 1 d D . .
H2B H 0.569(3) 0.1186(14) 0.291(2) 0.096(16) Uiso 1 1 d D . .
H1A H 0.717(5) 0.304(2) 0.337(3) 0.12(2) Uiso 1 1 d D . .
H1B H 0.742(5) 0.354(3) 0.444(2) 0.15(3) Uiso 1 1 d D . .
H1C H 0.678(5) 0.4198(17) 0.352(3) 0.12(2) Uiso 1 1 d D . .
H1D H 0.566(3) 0.337(3) 0.401(3) 0.107(19) Uiso 1 1 d D . .

loop_
_atom_site_aniso_label
_atom_site_aniso_U_11
_atom_site_aniso_U_22
_atom_site_aniso_U_33
_atom_site_aniso_U_23
_atom_site_aniso_U_13
_atom_site_aniso_U_12
Dy1 0.03787(15) 0.03361(15) 0.03845(15) 0.000 0.00231(9) 0.000
B1 0.0319(19) 0.060(2) 0.0316(17) 0.0071(17) -0.0136(16) -0.0039(17)
B2 0.086(6) 0.037(3) 0.057(4) 0.000 0.006(4) 0.000
O1 0.0546(16) 0.0731(17) 0.0395(13) -0.0096(13) 0.0046(12) -0.0194(15)
O2 0.080(3) 0.037(2) 0.050(2) 0.000 -0.0124(18) 0.000
C1 0.066(3) 0.108(4) 0.059(3) -0.011(3) 0.011(2) -0.043(3)
C2 0.089(4) 0.133(5) 0.076(3) -0.014(3) 0.035(3) -0.052(4)
C3 0.106(5) 0.141(5) 0.064(3) -0.015(3) 0.040(3) -0.049(4)
C4 0.084(4) 0.125(5) 0.040(2) -0.022(2) 0.024(2) -0.029(3)
C5 0.139(6) 0.058(3) 0.086(4) 0.034(3) -0.021(3) -0.009(3)
C6 0.131(7) 0.062(3) 0.171(10) 0.034(5) -0.013(6) 0.000(4)

loop_
_atom_type_symbol
_atom_type_description
_atom_type_scat_dispersion_real
_atom_type_scat_dispersion_imag
_atom_type_scat_source
C C 0.0033 0.0016 'International Tables Vol C Tables 4.2.6.8 and 6.1.1.4'
H H 0.0000 0.0000 'International Tables Vol C Tables 4.2.6.8 and 6.1.1.4'
B B 0.0013 0.0007 'International Tables Vol C Tables 4.2.6.8 and 6.1.1.4'
Dy Dy -0.1892 4.4098 'International Tables Vol C Tables 4.2.6.8 and 6.1.1.4'
O O 0.0106 0.0060 'International Tables Vol C Tables 4.2.6.8 and 6.1.1.4'

loop_
_geom_angle_atom_site_label_1
_geom_angle_atom_site_label_2
_geom_angle_atom_site_label_3
_geom_angle
_geom_angle_site_symmetry_1
_geom_angle_site_symmetry_3
B1 Dy1 B1 174.97(19) . 3_655
B1 Dy1 B2 92.51(10) 3_655 .
B1 Dy1 B2 92.51(10) . .
O1 Dy1 B1 90.11(12) 3_655 .
O1 Dy1 B1 90.11(12) . 3_655
O1 Dy1 B1 88.92(12) . .
O1 Dy1 B1 88.91(12) 3_655 3_655
O1 Dy1 B2 101.20(8) . .
O1 Dy1 B2 101.20(8) 3_655 .
O1 Dy1 O1 157.60(16) 3_655 .
O1 Dy1 O2 78.80(8) . .
O1 Dy1 O2 78.80(8) 3_655 .
O2 Dy1 B1 87.49(10) . 3_655
O2 Dy1 B1 87.49(10) . .
O2 Dy1 B2 180.0 . .
C1 O1 Dy1 125.7(2) . .
C1 O1 C4 107.8(3) . .
C4 O1 Dy1 126.3(3) . .
C5 O2 Dy1 127.4(3) . .
C5 O2 Dy1 127.4(3) 3_655 .
C5 O2 C5 105.3(6) 3_655 .
O1 C1 C2 107.9(4) . .
C1 C2 C3 106.3(4) . .
C2 C3 C4 107.8(4) . .
C3 C4 O1 105.7(4) . .
O2 C5 C6 107.2(6) . .
C6 C6 C5 105.5(5) 3_655 .

loop_
_geom_bond_atom_site_label_1
_geom_bond_atom_site_label_2
_geom_bond_distance
_geom_bond_site_symmetry_2
Dy1 B1 2.541(4) 3_655
Dy1 B1 2.541(4) .
Dy1 B2 2.693(7) .
Dy1 O1 2.348(3) .
Dy1 O1 2.348(3) 3_655
Dy1 O2 2.418(4) .
O1 C1 1.430(5) .
O1 C4 1.493(5) .
O2 C5 1.435(5) 3_655
O2 C5 1.435(5) .
C1 C2 1.454(6) .
C2 C3 1.455(7) .
C3 C4 1.467(7) .
C5 C6 1.464(7) .
C6 C6 1.37(2) 3_655
